data_8105517
loop_
_publ_author_name
'Liu, Li'
'Wang, Hui-yun'
'Zhou, Xia'
'Zhang, Sheng-Nan'
'Chen, Xiao-Qian'
'Zhao, Feng-Lan'
'Meng, Qing-Guo'

_publ_section_title
;
 The crystal structure of
 (3S,8R,10R,14R)-17-((2S,5S)-5-(2-hydroxypropan-2-yl)-2-methyltetrahydrofuran-2-yl)-4,4,8,10,14-pentamethyl-12-oxohexadecahydro-1H-cyclopenta[a]phenanthren-3-yl
 acetate, C32H52O5
;
_journal_issue 6
_journal_name_full 'Zeitschrift f\"ur Kristallographie - New Crystal Structures'
_journal_page_first 1547
_journal_page_last 1549
_journal_paper_doi 10.1515/ncrs-2020-0384
_journal_volume 235
_journal_year 2020
_chemical_absolute_configuration syn
_chemical_formula_moiety 'C32 H52 O5'
_chemical_formula_sum 'C32 H52 O5'
_chemical_formula_weight 516.73
_space_group_crystal_system monoclinic
_space_group_IT_number 4
_space_group_name_Hall 'P 2yb'
_space_group_name_H-M_alt 'P 1 21 1'
_atom_sites_solution_hydrogens geom
_atom_sites_solution_primary dual
_cell_angle_alpha 90
_cell_angle_beta 97.01(3)
_cell_angle_gamma 90
_cell_formula_units_Z 2
_cell_length_a 11.816(2)
_cell_length_b 7.4064(15)
_cell_length_c 17.101(3)
_cell_measurement_reflns_used 6062
_cell_measurement_temperature 293(2)
_cell_measurement_theta_max 27.483
_cell_measurement_theta_min 3.001
_cell_volume 1485.4(5)
_computing_molecular_graphics 'Olex2 (Dolomanov et al., 2009)'
_computing_publication_material 'Olex2 (Dolomanov et al., 2009)'
_computing_structure_refinement 'ShelXL (Sheldrick, 2015)'
_computing_structure_solution 'ShelXT (Sheldrick, 2015)'
_diffrn_ambient_temperature 293(2)
_diffrn_measured_fraction_theta_full 0.995
_diffrn_measured_fraction_theta_max 0.995
_diffrn_measurement_device_type 'Bruker SMART'
_diffrn_measurement_method 'phi and omega scans'
_diffrn_radiation_type MoK\a
_diffrn_radiation_wavelength 0.71073
_diffrn_reflns_av_R_equivalents 0.0297
_diffrn_reflns_av_unetI/netI 0.0232
_diffrn_reflns_Laue_measured_fraction_full 0.995
_diffrn_reflns_Laue_measured_fraction_max 0.995
_diffrn_reflns_limit_h_max 15
_diffrn_reflns_limit_h_min -15
_diffrn_reflns_limit_k_max 9
_diffrn_reflns_limit_k_min -8
_diffrn_reflns_limit_l_max 22
_diffrn_reflns_limit_l_min -22
_diffrn_reflns_number 35271
_diffrn_reflns_point_group_measured_fraction_full 0.903
_diffrn_reflns_point_group_measured_fraction_max 0.889
_diffrn_reflns_theta_full 25.242
_diffrn_reflns_theta_max 27.483
_diffrn_reflns_theta_min 3.001
_exptl_absorpt_coefficient_mu 0.076
_exptl_absorpt_correction_type none
_exptl_crystal_colour colourless
_exptl_crystal_density_diffrn 1.155
_exptl_crystal_description block
_exptl_crystal_F_000 568
_refine_diff_density_max 0.346
_refine_diff_density_min -0.236
_refine_diff_density_rms 0.064
_refine_ls_abs_structure_details
;
 Flack x determined using 2114 quotients [(I+)-(I-)]/[(I+)+(I-)]
 (Parsons, Flack and Wagner, Acta Cryst. B69 (2013) 249-259).
;
_refine_ls_abs_structure_Flack -0.4(3)
_refine_ls_extinction_coef .
_refine_ls_extinction_method none
_refine_ls_goodness_of_fit_ref 1.077
_refine_ls_hydrogen_treatment constr
_refine_ls_matrix_type full
_refine_ls_number_parameters 344
_refine_ls_number_reflns 6062
_refine_ls_number_restraints 1
_refine_ls_restrained_S_all 1.077
_refine_ls_R_factor_all 0.0572
_refine_ls_R_factor_gt 0.0543
_refine_ls_shift/su_max 0.000
_refine_ls_shift/su_mean 0.000
_refine_ls_structure_factor_coef Fsqd
_refine_ls_weighting_details 'w=1/[\s^2^(Fo^2^)+(0.1001P)^2^+0.1606P] where P=(Fo^2^+2Fc^2^)/3'
_refine_ls_weighting_scheme calc
_refine_ls_wR_factor_gt 0.1426
_refine_ls_wR_factor_ref 0.1501
_reflns_Friedel_coverage 0.656
_reflns_Friedel_fraction_full 0.793
_reflns_Friedel_fraction_max 0.764
_reflns_number_gt 5664
_reflns_number_total 6062
_reflns_threshold_expression 'I > 2\s(I)'
_cod_data_source_file suppl_ncrs-2020-0384_suppl.cif
_cod_data_source_block 1
_cod_original_cell_volume 1485.5(5)
_cod_database_code 8105517
_shelx_space_group_comment
;
The symmetry employed for this shelxl refinement is uniquely defined
by the following loop, which should always be used as a source of
symmetry information in preference to the above space-group names.
They are only intended as comments.
;
_olex2_refinement_description
;
1. Fixed Uiso
 At 1.2 times of:
  All C(H) groups, All C(H,H) groups
 At 1.5 times of:
  All C(H,H,H) groups, All O(H) groups
2.a Ternary CH refined with riding coordinates:
 C3(H3), C5(H5), C9(H9), C13(H13), C17(H17), C24(H24)
2.b Secondary CH2 refined with riding coordinates:
 C1(H1A,H1B), C2(H2A,H2B), C6(H6A,H6B), C7(H7A,H7B), C11(H11A,H11B), C15(H15A,
 H15B), C16(H16A,H16B), C22(H22A,H22B), C23(H23A,H23B)
2.c Idealised Me refined as rotating group:
 C18(H18A,H18B,H18C), C19(H19A,H19B,H19C), C21(H21A,H21B,H21C), C26(H26A,H26B,
 H26C), C27(H27A,H27B,H27C), C28(H28A,H28B,H28C), C29(H29A,H29B,H29C), C31(H31A,
 H31B,H31C), C32(H32A,H32B,H32C)
2.d Idealised tetrahedral OH refined as rotating group:
 O4(H4)
;

loop_
_space_group_symop_operation_xyz
'x, y, z'
'-x, y+1/2, -z'

loop_
_atom_site_label
_atom_site_type_symbol
_atom_site_fract_x
_atom_site_fract_y
_atom_site_fract_z
_atom_site_U_iso_or_equiv
_atom_site_adp_type
_atom_site_occupancy
_atom_site_site_symmetry_order
_atom_site_calc_flag
_atom_site_refinement_flags_posn
_atom_site_refinement_flags_adp
_atom_site_refinement_flags_occupancy
_atom_site_disorder_assembly
_atom_site_disorder_group
O1 O 0.44583(16) 0.4324(3) 0.86271(10) 0.0521(5) Uani 1 1 d . . . . .
O2 O 0.2157(6) 0.1904(4) 0.38416(18) 0.170(3) Uani 1 1 d . . . . .
O3 O 0.11104(19) 0.5070(3) 0.14260(11) 0.0594(5) Uani 1 1 d . . . . .
O4 O 0.30274(16) 0.3679(5) 0.07513(13) 0.0710(6) Uani 1 1 d . . . . .
H4 H 0.310336 0.456081 0.104298 0.107 Uiso 1 1 calc GR . . . .
O5 O 0.5566(2) 0.1878(5) 0.85784(14) 0.0835(8) Uani 1 1 d . . . . .
C1 C 0.2901(3) 0.3063(3) 0.66386(14) 0.0500(6) Uani 1 1 d . . . . .
H1A H 0.225803 0.226221 0.650204 0.060 Uiso 1 1 calc R . . . .
H1B H 0.353969 0.259458 0.639455 0.060 Uiso 1 1 calc R . . . .
C2 C 0.3213(3) 0.3058(4) 0.75344(15) 0.0551(6) Uani 1 1 d . . . . .
H2A H 0.255643 0.342696 0.778528 0.066 Uiso 1 1 calc R . . . .
H2B H 0.342196 0.184547 0.771071 0.066 Uiso 1 1 calc R . . . .
C3 C 0.4194(2) 0.4327(4) 0.77729(13) 0.0452(5) Uani 1 1 d . . . . .
H3 H 0.486289 0.389037 0.754301 0.054 Uiso 1 1 calc R . . . .
C4 C 0.3969(2) 0.6295(4) 0.75138(13) 0.0420(5) Uani 1 1 d . . . . .
C5 C 0.35894(17) 0.6254(3) 0.66065(12) 0.0346(4) Uani 1 1 d . . . . .
H5 H 0.425124 0.577294 0.638154 0.042 Uiso 1 1 calc R . . . .
C6 C 0.3400(2) 0.8135(3) 0.62347(13) 0.0436(5) Uani 1 1 d . . . . .
H6A H 0.267630 0.861560 0.635310 0.052 Uiso 1 1 calc R . . . .
H6B H 0.399906 0.894387 0.645853 0.052 Uiso 1 1 calc R . . . .
C7 C 0.3401(2) 0.8036(3) 0.53420(13) 0.0438(5) Uani 1 1 d . . . . .
H7A H 0.414994 0.765672 0.522958 0.053 Uiso 1 1 calc R . . . .
H7B H 0.326038 0.923309 0.512135 0.053 Uiso 1 1 calc R . . . .
C8 C 0.25020(16) 0.6727(3) 0.49352(12) 0.0324(4) Uani 1 1 d . . . . .
C9 C 0.25915(17) 0.4885(3) 0.53869(12) 0.0340(4) Uani 1 1 d . . . . .
H9 H 0.334641 0.441666 0.531206 0.041 Uiso 1 1 calc R . . . .
C10 C 0.25941(17) 0.4958(3) 0.63020(12) 0.0351(4) Uani 1 1 d . . . . .
C11 C 0.1747(3) 0.3494(4) 0.49748(15) 0.0591(7) Uani 1 1 d . . . . .
H11A H 0.186867 0.233258 0.523325 0.071 Uiso 1 1 calc R . . . .
H11B H 0.097274 0.387518 0.502091 0.071 Uiso 1 1 calc R . . . .
C12 C 0.1901(4) 0.3304(4) 0.41130(16) 0.0724(10) Uani 1 1 d . . . . .
C13 C 0.1789(2) 0.5028(3) 0.36621(13) 0.0403(5) Uani 1 1 d . . . . .
H13 H 0.104519 0.555166 0.372881 0.048 Uiso 1 1 calc R . . . .
C14 C 0.27240(17) 0.6324(3) 0.40627(12) 0.0370(4) Uani 1 1 d . . . . .
C15 C 0.2595(3) 0.7905(4) 0.34770(15) 0.0566(7) Uani 1 1 d . . . . .
H15A H 0.328285 0.863029 0.352127 0.068 Uiso 1 1 calc R . . . .
H15B H 0.195797 0.866929 0.357009 0.068 Uiso 1 1 calc R . . . .
C16 C 0.2378(3) 0.7002(5) 0.26586(15) 0.0568(7) Uani 1 1 d . . . . .
H16A H 0.308059 0.694097 0.241994 0.068 Uiso 1 1 calc R . . . .
H16B H 0.182489 0.769304 0.231485 0.068 Uiso 1 1 calc R . . . .
C17 C 0.1919(2) 0.5080(4) 0.27799(13) 0.0444(5) Uani 1 1 d . . . . .
H17 H 0.251355 0.421408 0.268322 0.053 Uiso 1 1 calc R . . . .
C18 C 0.1332(2) 0.7646(4) 0.49385(14) 0.0475(6) Uani 1 1 d . . . . .
H18A H 0.128378 0.816596 0.544750 0.071 Uiso 1 1 calc GR . . . .
H18B H 0.073832 0.676589 0.482470 0.071 Uiso 1 1 calc GR . . . .
H18C H 0.124609 0.857718 0.454546 0.071 Uiso 1 1 calc GR . . . .
C19 C 0.1424(2) 0.5484(5) 0.65466(15) 0.0519(6) Uani 1 1 d . . . . .
H19A H 0.135350 0.677490 0.654934 0.078 Uiso 1 1 calc GR . . . .
H19B H 0.136042 0.502267 0.706415 0.078 Uiso 1 1 calc GR . . . .
H19C H 0.082853 0.498031 0.617852 0.078 Uiso 1 1 calc GR . . . .
C20 C 0.0833(2) 0.4627(5) 0.22126(14) 0.0579(8) Uani 1 1 d . . . . .
C21 C -0.0195(3) 0.5748(9) 0.2359(2) 0.0973(17) Uani 1 1 d . . . . .
H21A H 0.001714 0.699825 0.240130 0.146 Uiso 1 1 calc GR . . . .
H21B H -0.046423 0.536119 0.283892 0.146 Uiso 1 1 calc GR . . . .
H21C H -0.078878 0.559278 0.192797 0.146 Uiso 1 1 calc GR . . . .
C22 C 0.0568(3) 0.2594(6) 0.21771(18) 0.0796(12) Uani 1 1 d . . . . .
H22A H 0.085225 0.200503 0.266861 0.096 Uiso 1 1 calc R . . . .
H22B H -0.024541 0.238095 0.206617 0.096 Uiso 1 1 calc R . . . .
C23 C 0.1187(3) 0.1929(6) 0.15105(18) 0.0678(8) Uani 1 1 d . . . . .
H23A H 0.198639 0.170292 0.168650 0.081 Uiso 1 1 calc R . . . .
H23B H 0.084105 0.083824 0.127608 0.081 Uiso 1 1 calc R . . . .
C24 C 0.1038(2) 0.3498(5) 0.09433(13) 0.0529(7) Uani 1 1 d . . . . .
H24 H 0.027067 0.343621 0.065371 0.063 Uiso 1 1 calc R . . . .
C25 C 0.1900(2) 0.3650(6) 0.03479(14) 0.0604(8) Uani 1 1 d . . . . .
C26 C 0.1830(4) 0.1974(9) -0.0166(3) 0.1028(18) Uani 1 1 d . . . . .
H26A H 0.237142 0.206728 -0.053985 0.154 Uiso 1 1 calc GR . . . .
H26B H 0.107559 0.186644 -0.044173 0.154 Uiso 1 1 calc GR . . . .
H26C H 0.200059 0.092699 0.015811 0.154 Uiso 1 1 calc GR . . . .
C27 C 0.1691(3) 0.5357(9) -0.0134(2) 0.0927(15) Uani 1 1 d . . . . .
H27A H 0.173377 0.638288 0.021101 0.139 Uiso 1 1 calc GR . . . .
H27B H 0.094760 0.530539 -0.043134 0.139 Uiso 1 1 calc GR . . . .
H27C H 0.225788 0.546477 -0.048847 0.139 Uiso 1 1 calc GR . . . .
C28 C 0.5107(3) 0.7311(5) 0.76732(17) 0.0655(9) Uani 1 1 d . . . . .
H28A H 0.563614 0.683133 0.734311 0.098 Uiso 1 1 calc GR . . . .
H28B H 0.541138 0.716551 0.821614 0.098 Uiso 1 1 calc GR . . . .
H28C H 0.498491 0.857007 0.755991 0.098 Uiso 1 1 calc GR . . . .
C29 C 0.3107(3) 0.7221(4) 0.79902(15) 0.0556(7) Uani 1 1 d . . . . .
H29A H 0.286097 0.833933 0.774105 0.083 Uiso 1 1 calc GR . . . .
H29B H 0.346257 0.745623 0.851552 0.083 Uiso 1 1 calc GR . . . .
H29C H 0.246066 0.644540 0.801089 0.083 Uiso 1 1 calc GR . . . .
C30 C 0.5184(2) 0.3066(5) 0.89477(15) 0.0553(7) Uani 1 1 d . . . . .
C31 C 0.5431(3) 0.3327(6) 0.98201(16) 0.0712(10) Uani 1 1 d . . . . .
H31A H 0.588791 0.439043 0.992752 0.107 Uiso 1 1 calc GR . . . .
H31B H 0.583527 0.229608 1.005080 0.107 Uiso 1 1 calc GR . . . .
H31C H 0.472678 0.346285 1.004140 0.107 Uiso 1 1 calc GR . . . .
C32 C 0.3910(2) 0.5503(7) 0.40207(17) 0.0714(11) Uani 1 1 d . . . . .
H32A H 0.393825 0.431005 0.424198 0.107 Uiso 1 1 calc GR . . . .
H32B H 0.447888 0.624494 0.431311 0.107 Uiso 1 1 calc GR . . . .
H32C H 0.405429 0.544078 0.348093 0.107 Uiso 1 1 calc GR . . . .

loop_
_atom_site_aniso_label
_atom_site_aniso_U_11
_atom_site_aniso_U_22
_atom_site_aniso_U_33
_atom_site_aniso_U_23
_atom_site_aniso_U_13
_atom_site_aniso_U_12
O1 0.0586(10) 0.0595(12) 0.0373(8) 0.0046(7) 0.0028(7) 0.0108(9)
O2 0.404(8) 0.0370(14) 0.0618(15) -0.0075(11) -0.001(3) 0.037(3)
O3 0.0735(12) 0.0691(13) 0.0366(8) 0.0003(8) 0.0112(8) -0.0083(11)
O4 0.0413(9) 0.0984(19) 0.0709(13) -0.0049(13) -0.0033(8) 0.0005(12)
O5 0.0958(17) 0.098(2) 0.0581(12) 0.0136(13) 0.0130(11) 0.0489(16)
C1 0.0705(16) 0.0319(12) 0.0458(12) 0.0042(9) -0.0003(10) -0.0076(12)
C2 0.0758(17) 0.0402(14) 0.0479(12) 0.0116(10) 0.0019(11) -0.0040(13)
C3 0.0489(12) 0.0508(14) 0.0357(10) 0.0043(9) 0.0047(9) 0.0054(12)
C4 0.0456(11) 0.0438(13) 0.0362(10) 0.0000(9) 0.0031(8) -0.0048(11)
C5 0.0356(9) 0.0332(10) 0.0354(9) -0.0010(8) 0.0059(7) -0.0055(9)
C6 0.0583(13) 0.0316(11) 0.0393(10) -0.0015(8) -0.0002(9) -0.0103(10)
C7 0.0559(13) 0.0338(11) 0.0410(11) 0.0031(8) 0.0033(9) -0.0150(11)
C8 0.0329(9) 0.0284(10) 0.0365(9) -0.0018(7) 0.0069(7) -0.0008(8)
C9 0.0374(9) 0.0275(10) 0.0370(9) -0.0009(7) 0.0040(7) -0.0017(9)
C10 0.0364(9) 0.0321(10) 0.0370(9) 0.0013(8) 0.0049(7) -0.0052(9)
C11 0.086(2) 0.0439(14) 0.0432(12) 0.0046(10) -0.0073(11) -0.0285(15)
C12 0.134(3) 0.0332(14) 0.0450(13) -0.0025(10) -0.0099(15) -0.0146(17)
C13 0.0474(11) 0.0357(11) 0.0374(10) -0.0022(8) 0.0028(8) 0.0010(10)
C14 0.0353(9) 0.0377(12) 0.0391(10) -0.0019(8) 0.0086(7) -0.0020(9)
C15 0.0804(18) 0.0465(15) 0.0447(12) 0.0028(10) 0.0148(12) -0.0143(14)
C16 0.0709(17) 0.0592(17) 0.0414(12) 0.0034(11) 0.0117(11) -0.0048(15)
C17 0.0477(11) 0.0483(13) 0.0378(10) -0.0039(9) 0.0073(8) 0.0044(11)
C18 0.0474(12) 0.0519(15) 0.0435(11) -0.0023(10) 0.0074(9) 0.0179(12)
C19 0.0388(11) 0.0718(19) 0.0470(12) 0.0044(12) 0.0132(9) -0.0055(12)
C20 0.0555(14) 0.084(2) 0.0348(11) -0.0008(12) 0.0089(10) -0.0042(15)
C21 0.0619(18) 0.174(5) 0.0558(17) -0.003(2) 0.0059(14) 0.030(3)
C22 0.090(2) 0.104(3) 0.0453(14) 0.0008(16) 0.0094(14) -0.048(2)
C23 0.080(2) 0.069(2) 0.0517(15) -0.0038(13) -0.0045(13) -0.0244(18)
C24 0.0442(11) 0.078(2) 0.0353(10) -0.0048(11) -0.0017(8) -0.0099(13)
C25 0.0442(12) 0.099(2) 0.0376(11) -0.0036(14) 0.0015(9) -0.0026(15)
C26 0.085(2) 0.152(5) 0.074(2) -0.050(3) 0.0156(19) -0.011(3)
C27 0.075(2) 0.148(5) 0.0565(17) 0.041(2) 0.0119(15) 0.004(3)
C28 0.0663(17) 0.077(2) 0.0485(13) 0.0039(13) -0.0101(12) -0.0292(17)
C29 0.0758(17) 0.0519(16) 0.0400(11) -0.0041(10) 0.0098(11) 0.0115(14)
C30 0.0491(13) 0.0714(19) 0.0458(12) 0.0131(12) 0.0078(10) 0.0095(14)
C31 0.0672(17) 0.099(3) 0.0458(14) 0.0127(16) -0.0009(11) 0.011(2)
C32 0.0421(12) 0.123(3) 0.0512(14) -0.0141(17) 0.0119(10) 0.0205(17)

loop_
_atom_type_symbol
_atom_type_description
_atom_type_scat_dispersion_real
_atom_type_scat_dispersion_imag
_atom_type_scat_source
C C 0.0033 0.0016 'International Tables Vol C Tables 4.2.6.8 and 6.1.1.4'
H H 0.0000 0.0000 'International Tables Vol C Tables 4.2.6.8 and 6.1.1.4'
O O 0.0106 0.0060 'International Tables Vol C Tables 4.2.6.8 and 6.1.1.4'

loop_
_geom_angle_atom_site_label_1
_geom_angle_atom_site_label_2
_geom_angle_atom_site_label_3
_geom_angle
_geom_angle_site_symmetry_1
_geom_angle_site_symmetry_3
C30 O1 C3 117.5(2) . .
C24 O3 C20 110.3(2) . .
C25 O4 H4 109.5 . .
H1A C1 H1B 107.8 . .
C2 C1 H1A 109.0 . .
C2 C1 H1B 109.0 . .
C2 C1 C10 113.1(2) . .
C10 C1 H1A 109.0 . .
C10 C1 H1B 109.0 . .
C1 C2 H2A 109.5 . .
C1 C2 H2B 109.5 . .
H2A C2 H2B 108.1 . .
C3 C2 C1 110.6(2) . .
C3 C2 H2A 109.5 . .
C3 C2 H2B 109.5 . .
O1 C3 C2 109.5(2) . .
O1 C3 H3 108.5 . .
O1 C3 C4 107.4(2) . .
C2 C3 H3 108.5 . .
C2 C3 C4 114.4(2) . .
C4 C3 H3 108.5 . .
C3 C4 C5 106.66(18) . .
C3 C4 C29 111.8(2) . .
C28 C4 C3 107.3(2) . .
C28 C4 C5 108.97(19) . .
C28 C4 C29 108.0(2) . .
C29 C4 C5 113.9(2) . .
C4 C5 H5 104.5 . .
C6 C5 C4 113.80(18) . .
C6 C5 H5 104.5 . .
C6 C5 C10 110.76(17) . .
C10 C5 C4 117.25(17) . .
C10 C5 H5 104.5 . .
C5 C6 H6A 109.5 . .
C5 C6 H6B 109.5 . .
H6A C6 H6B 108.1 . .
C7 C6 C5 110.62(18) . .
C7 C6 H6A 109.5 . .
C7 C6 H6B 109.5 . .
C6 C7 H7A 108.9 . .
C6 C7 H7B 108.9 . .
C6 C7 C8 113.38(18) . .
H7A C7 H7B 107.7 . .
C8 C7 H7A 108.9 . .
C8 C7 H7B 108.9 . .
C7 C8 C9 108.93(17) . .
C7 C8 C14 111.21(16) . .
C7 C8 C18 106.84(19) . .
C9 C8 C14 107.08(16) . .
C18 C8 C9 112.94(18) . .
C18 C8 C14 109.89(17) . .
C8 C9 H9 104.6 . .
C8 C9 C10 117.08(16) . .
C10 C9 H9 104.6 . .
C11 C9 C8 110.81(17) . .
C11 C9 H9 104.6 . .
C11 C9 C10 113.69(17) . .
C1 C10 C5 107.59(18) . .
C1 C10 C9 108.26(18) . .
C5 C10 C9 105.36(15) . .
C19 C10 C1 107.8(2) . .
C19 C10 C5 114.8(2) . .
C19 C10 C9 112.78(18) . .
C9 C11 H11A 109.4 . .
C9 C11 H11B 109.4 . .
H11A C11 H11B 108.0 . .
C12 C11 C9 111.1(2) . .
C12 C11 H11A 109.4 . .
C12 C11 H11B 109.4 . .
O2 C12 C11 121.8(3) . .
O2 C12 C13 123.8(3) . .
C13 C12 C11 114.3(2) . .
C12 C13 H13 107.6 . .
C12 C13 C14 106.7(2) . .
C12 C13 C17 121.1(2) . .
C14 C13 H13 107.6 . .
C17 C13 H13 107.6 . .
C17 C13 C14 105.44(19) . .
C13 C14 C8 110.01(16) . .
C15 C14 C8 117.29(19) . .
C15 C14 C13 100.02(19) . .
C15 C14 C32 106.9(2) . .
C32 C14 C8 112.17(19) . .
C32 C14 C13 109.7(2) . .
C14 C15 H15A 110.8 . .
C14 C15 H15B 110.8 . .
C14 C15 C16 104.7(2) . .
H15A C15 H15B 108.9 . .
C16 C15 H15A 110.8 . .
C16 C15 H15B 110.8 . .
C15 C16 H16A 110.2 . .
C15 C16 H16B 110.2 . .
C15 C16 C17 107.4(2) . .
H16A C16 H16B 108.5 . .
C17 C16 H16A 110.2 . .
C17 C16 H16B 110.2 . .
C13 C17 C16 103.5(2) . .
C13 C17 H17 108.0 . .
C13 C17 C20 115.8(2) . .
C16 C17 H17 108.0 . .
C16 C17 C20 113.1(2) . .
C20 C17 H17 108.0 . .
C8 C18 H18A 109.5 . .
C8 C18 H18B 109.5 . .
C8 C18 H18C 109.5 . .
H18A C18 H18B 109.5 . .
H18A C18 H18C 109.5 . .
H18B C18 H18C 109.5 . .
C10 C19 H19A 109.5 . .
C10 C19 H19B 109.5 . .
C10 C19 H19C 109.5 . .
H19A C19 H19B 109.5 . .
H19A C19 H19C 109.5 . .
H19B C19 H19C 109.5 . .
O3 C20 C17 105.5(2) . .
O3 C20 C21 107.7(3) . .
O3 C20 C22 104.5(2) . .
C21 C20 C17 113.4(3) . .
C21 C20 C22 112.3(4) . .
C22 C20 C17 112.7(3) . .
C20 C21 H21A 109.5 . .
C20 C21 H21B 109.5 . .
C20 C21 H21C 109.5 . .
H21A C21 H21B 109.5 . .
H21A C21 H21C 109.5 . .
H21B C21 H21C 109.5 . .
C20 C22 H22A 111.0 . .
C20 C22 H22B 111.0 . .
H22A C22 H22B 109.0 . .
C23 C22 C20 103.6(3) . .
C23 C22 H22A 111.0 . .
C23 C22 H22B 111.0 . .
C22 C23 H23A 111.4 . .
C22 C23 H23B 111.4 . .
H23A C23 H23B 109.3 . .
C24 C23 C22 101.8(3) . .
C24 C23 H23A 111.4 . .
C24 C23 H23B 111.4 . .
O3 C24 C23 105.2(2) . .
O3 C24 H24 108.5 . .
O3 C24 C25 109.2(2) . .
C23 C24 H24 108.5 . .
C23 C24 C25 116.7(3) . .
C25 C24 H24 108.5 . .
O4 C25 C24 109.8(2) . .
O4 C25 C26 105.9(3) . .
O4 C25 C27 109.4(3) . .
C26 C25 C24 109.4(3) . .
C27 C25 C24 110.3(3) . .
C27 C25 C26 112.0(3) . .
C25 C26 H26A 109.5 . .
C25 C26 H26B 109.5 . .
C25 C26 H26C 109.5 . .
H26A C26 H26B 109.5 . .
H26A C26 H26C 109.5 . .
H26B C26 H26C 109.5 . .
C25 C27 H27A 109.5 . .
C25 C27 H27B 109.5 . .
C25 C27 H27C 109.5 . .
H27A C27 H27B 109.5 . .
H27A C27 H27C 109.5 . .
H27B C27 H27C 109.5 . .
C4 C28 H28A 109.5 . .
C4 C28 H28B 109.5 . .
C4 C28 H28C 109.5 . .
H28A C28 H28B 109.5 . .
H28A C28 H28C 109.5 . .
H28B C28 H28C 109.5 . .
C4 C29 H29A 109.5 . .
C4 C29 H29B 109.5 . .
C4 C29 H29C 109.5 . .
H29A C29 H29B 109.5 . .
H29A C29 H29C 109.5 . .
H29B C29 H29C 109.5 . .
O1 C30 C31 110.8(3) . .
O5 C30 O1 123.9(2) . .
O5 C30 C31 125.3(3) . .
C30 C31 H31A 109.5 . .
C30 C31 H31B 109.5 . .
C30 C31 H31C 109.5 . .
H31A C31 H31B 109.5 . .
H31A C31 H31C 109.5 . .
H31B C31 H31C 109.5 . .
C14 C32 H32A 109.5 . .
C14 C32 H32B 109.5 . .
C14 C32 H32C 109.5 . .
H32A C32 H32B 109.5 . .
H32A C32 H32C 109.5 . .
H32B C32 H32C 109.5 . .

loop_
_geom_bond_atom_site_label_1
_geom_bond_atom_site_label_2
_geom_bond_distance
_geom_bond_site_symmetry_2
O1 C3 1.456(3) .
O1 C30 1.337(3) .
O2 C12 1.190(5) .
O3 C20 1.460(3) .
O3 C24 1.424(4) .
O4 H4 0.8200 .
O4 C25 1.424(3) .
O5 C30 1.203(4) .
C1 H1A 0.9700 .
C1 H1B 0.9700 .
C1 C2 1.531(3) .
C1 C10 1.543(3) .
C2 H2A 0.9700 .
C2 H2B 0.9700 .
C2 C3 1.509(4) .
C3 H3 0.9800 .
C3 C4 1.537(4) .
C4 C5 1.562(3) .
C4 C28 1.536(4) .
C4 C29 1.541(4) .
C5 H5 0.9800 .
C5 C6 1.536(3) .
C5 C10 1.558(3) .
C6 H6A 0.9700 .
C6 H6B 0.9700 .
C6 C7 1.528(3) .
C7 H7A 0.9700 .
C7 H7B 0.9700 .
C7 C8 1.540(3) .
C8 C9 1.565(3) .
C8 C14 1.575(3) .
C8 C18 1.541(3) .
C9 H9 0.9800 .
C9 C10 1.565(3) .
C9 C11 1.543(3) .
C10 C19 1.543(3) .
C11 H11A 0.9700 .
C11 H11B 0.9700 .
C11 C12 1.513(4) .
C12 C13 1.489(4) .
C13 H13 0.9800 .
C13 C14 1.558(3) .
C13 C17 1.535(3) .
C14 C15 1.536(3) .
C14 C32 1.538(3) .
C15 H15A 0.9700 .
C15 H15B 0.9700 .
C15 C16 1.544(4) .
C16 H16A 0.9700 .
C16 H16B 0.9700 .
C16 C17 1.546(4) .
C17 H17 0.9800 .
C17 C20 1.548(4) .
C18 H18A 0.9600 .
C18 H18B 0.9600 .
C18 H18C 0.9600 .
C19 H19A 0.9600 .
C19 H19B 0.9600 .
C19 H19C 0.9600 .
C20 C21 1.517(5) .
C20 C22 1.538(6) .
C21 H21A 0.9600 .
C21 H21B 0.9600 .
C21 H21C 0.9600 .
C22 H22A 0.9700 .
C22 H22B 0.9700 .
C22 C23 1.510(5) .
C23 H23A 0.9700 .
C23 H23B 0.9700 .
C23 C24 1.510(5) .
C24 H24 0.9800 .
C24 C25 1.529(4) .
C25 C26 1.518(6) .
C25 C27 1.513(6) .
C26 H26A 0.9600 .
C26 H26B 0.9600 .
C26 H26C 0.9600 .
C27 H27A 0.9600 .
C27 H27B 0.9600 .
C27 H27C 0.9600 .
C28 H28A 0.9600 .
C28 H28B 0.9600 .
C28 H28C 0.9600 .
C29 H29A 0.9600 .
C29 H29B 0.9600 .
C29 H29C 0.9600 .
C30 C31 1.497(4) .
C31 H31A 0.9600 .
C31 H31B 0.9600 .
C31 H31C 0.9600 .
C32 H32A 0.9600 .
C32 H32B 0.9600 .
C32 H32C 0.9600 .

loop_
_geom_hbond_atom_site_label_D
_geom_hbond_atom_site_label_H
_geom_hbond_atom_site_label_A
_geom_hbond_distance_DH
_geom_hbond_distance_HA
_geom_hbond_distance_DA
_geom_hbond_angle_DHA
_geom_hbond_site_symmetry_A
_geom_hbond_publ_flag
O4 H4 O5 0.82 2.36 3.037(4) 139.9 2_656 yes
